data_2224896
loop_
_publ_author_name
'Ravichandran, K.'
'Ramesh, P.'
'Jeganathan, P.'
'Ponnuswamy, S.'
'Ponnuswamy, M. N.'

_publ_section_title
;
 1-Chloroacetyl-3-isopropyl-<i>r</i>-2,<i>c</i>-6-diphenylpiperidin-4-one
;
_journal_coeditor_code CI2993
_journal_issue 2
_journal_name_full 'Acta Crystallographica Section E'
_journal_page_first o276
_journal_page_last o277
_journal_paper_doi 10.1107/S160053680905497X
_journal_volume 66
_journal_year 2010
_chemical_formula_iupac 'C22 H24 Cl N O2'
_chemical_formula_moiety 'C22 H24 Cl N O2'
_chemical_formula_sum 'C22 H24 Cl N O2'
_chemical_formula_weight 369.87
_chemical_name_systematic
;
1-Chloroacetyl-3-isopropyl-<i>r</i>-2,<i>c</i>-6-diphenylpiperidin-4-one
;
_space_group_IT_number 14
_symmetry_cell_setting monoclinic
_symmetry_space_group_name_Hall '-P 2yn'
_symmetry_space_group_name_H-M 'P 1 21/n 1'
_atom_sites_solution_hydrogens geom
_atom_sites_solution_primary direct
_atom_sites_solution_secondary difmap
_audit_creation_method SHELXL-97
_cell_angle_alpha 90.00
_cell_angle_beta 90.894(3)
_cell_angle_gamma 90.00
_cell_formula_units_Z 4
_cell_length_a 10.3415(12)
_cell_length_b 9.0243(9)
_cell_length_c 21.438(2)
_cell_measurement_reflns_used 2052
_cell_measurement_temperature 293(2)
_cell_measurement_theta_max 28.33
_cell_measurement_theta_min 1.90
_cell_volume 2000.5(4)
_computing_cell_refinement 'SAINT (Bruker, 2008)'
_computing_data_collection 'APEX2 (Bruker, 2008)'
_computing_data_reduction 'SAINT (Bruker, 2008)'
_computing_molecular_graphics 'ORTEP-3 (Farrugia, 1997)'
_computing_publication_material 'SHELXL97 (Sheldrick, 2008) and PLATON (Spek, 2009)'
_computing_structure_refinement 'SHELXL97 (Sheldrick, 2008)'
_computing_structure_solution 'SHELXS97 (Sheldrick, 2008)'
_diffrn_ambient_temperature 293(2)
_diffrn_measured_fraction_theta_full 0.998
_diffrn_measured_fraction_theta_max 0.998
_diffrn_measurement_device_type 'Bruker SMART APEXII area-detector diffractometer'
_diffrn_measurement_method '\w and \f scans'
_diffrn_radiation_monochromator graphite
_diffrn_radiation_source 'fine-focus sealed tube'
_diffrn_radiation_type MoK\a
_diffrn_radiation_wavelength 0.71073
_diffrn_reflns_av_R_equivalents 0.0255
_diffrn_reflns_av_sigmaI/netI 0.0252
_diffrn_reflns_limit_h_max 13
_diffrn_reflns_limit_h_min -13
_diffrn_reflns_limit_k_max 12
_diffrn_reflns_limit_k_min -11
_diffrn_reflns_limit_l_max 26
_diffrn_reflns_limit_l_min -28
_diffrn_reflns_number 19037
_diffrn_reflns_theta_full 28.33
_diffrn_reflns_theta_max 28.33
_diffrn_reflns_theta_min 1.90
_diffrn_standards_number 0
_exptl_absorpt_coefficient_mu 0.206
_exptl_absorpt_correction_T_max 0.960
_exptl_absorpt_correction_T_min 0.954
_exptl_absorpt_correction_type multi-scan
_exptl_absorpt_process_details '(SADABS; Bruker, 2008)'
_exptl_crystal_colour Colourless
_exptl_crystal_density_diffrn 1.228
_exptl_crystal_density_method 'not measured'
_exptl_crystal_description Block
_exptl_crystal_F_000 784
_exptl_crystal_size_max 0.23
_exptl_crystal_size_mid 0.23
_exptl_crystal_size_min 0.20
_refine_diff_density_max 0.511
_refine_diff_density_min -0.243
_refine_ls_extinction_method none
_refine_ls_goodness_of_fit_ref 1.054
_refine_ls_hydrogen_treatment constr
_refine_ls_matrix_type full
_refine_ls_number_parameters 247
_refine_ls_number_reflns 4965
_refine_ls_number_restraints 0
_refine_ls_restrained_S_all 1.054
_refine_ls_R_factor_all 0.0687
_refine_ls_R_factor_gt 0.0492
_refine_ls_shift/su_max 0.001
_refine_ls_shift/su_mean 0.000
_refine_ls_structure_factor_coef Fsqd
_refine_ls_weighting_details 'calc w=1/[\s^2^(Fo^2^)+(0.0730P)^2^+0.4534P] where P=(Fo^2^+2Fc^2^)/3'
_refine_ls_weighting_scheme calc
_refine_ls_wR_factor_gt 0.1385
_refine_ls_wR_factor_ref 0.1524
_reflns_number_gt 3634
_reflns_number_total 4965
_reflns_threshold_expression I>2\s(I)
_cod_data_source_file ci2993.cif
_cod_data_source_block I
_cod_depositor_comments
;
The following automatic conversions were performed:
'_symmetry_cell_setting' value 'Monoclinic' changed to 'monoclinic'
according to '/home/saulius/struct/CIF-dictionaries/cif_core.dic'
dictionary named 'cif_core.dic' version 2.4.1 from 2010-06-29.

Automatic conversion script
Id: cif_fix_enum 1527 2010-12-29 10:47:43Z saulius 

The following automatic conversions were performed:

'_symmetry_cell_setting' value 'Monoclinic' changed to 'monoclinic'
according to /home/saulius/struct/CIF-dictionaries/cif_core.dic
dictionary named 'cif_core.dic' version 2.4.1 from 2010-06-29.

Automatic conversion script
Id: cif_fix_values 1715 2011-07-08 13:25:40Z adriana 
;
_cod_original_sg_symbol_H-M 'P 21/n'
_cod_database_code 2224896
_cod_database_fobs_code 2224896

loop_
_symmetry_equiv_pos_as_xyz
'x, y, z'
'-x+1/2, y+1/2, -z+1/2'
'-x, -y, -z'
'x-1/2, -y-1/2, z-1/2'

loop_
_atom_site_type_symbol
_atom_site_label
_atom_site_fract_x
_atom_site_fract_y
_atom_site_fract_z
_atom_site_U_iso_or_equiv
_atom_site_adp_type
_atom_site_calc_flag
_atom_site_refinement_flags
_atom_site_occupancy
_atom_site_disorder_assembly
_atom_site_disorder_group
Cl Cl1A 0.4290(5) 0.2714(5) 0.19072(9) 0.0742(9) Uani d P 0.662(18) A 1
Cl Cl1B 0.4685(12) 0.2335(12) 0.2045(7) 0.097(2) Uani d P 0.338(18) A 2
O O1 0.28951(14) 0.09562(14) 0.28351(6) 0.0649(4) Uani d . 1 . .
O O2 -0.07198(13) 0.48645(19) 0.43316(7) 0.0758(5) Uani d . 1 . .
N N1 0.23607(12) 0.28293(14) 0.34870(6) 0.0385(3) Uani d . 1 . .
C C2 0.13248(14) 0.19074(18) 0.37710(7) 0.0416(3) Uani d . 1 . .
H H2 0.1191 0.1067 0.3488 0.050 Uiso calc R 1 . .
C C3 0.00443(15) 0.2766(2) 0.37661(7) 0.0460(4) Uani d . 1 . .
H H3 -0.0585 0.2166 0.3992 0.055 Uiso calc R 1 . .
C C4 0.01886(16) 0.4218(2) 0.41130(7) 0.0494(4) Uani d . 1 . .
C C5 0.15466(15) 0.47860(19) 0.41923(7) 0.0446(4) Uani d . 1 . .
H H5A 0.1910 0.4381 0.4576 0.053 Uiso calc R 1 . .
H H5B 0.1513 0.5854 0.4240 0.053 Uiso calc R 1 . .
C C6 0.24626(14) 0.44202(17) 0.36585(7) 0.0382(3) Uani d . 1 . .
H H6 0.2197 0.5009 0.3294 0.046 Uiso calc R 1 . .
C C7 0.30043(16) 0.22482(18) 0.29965(7) 0.0444(4) Uani d . 1 A .
C C8 0.39016(18) 0.3296(2) 0.26547(8) 0.0524(4) Uani d . 1 . .
H H8A 0.4694 0.3406 0.2898 0.063 Uiso calc PR 0.662(18) A 1
H H8B 0.3495 0.4263 0.2627 0.063 Uiso calc PR 0.662(18) A 1
H H8C 0.3412 0.4109 0.2485 0.063 Uiso d PR 0.338(18) A 2
H H8D 0.4536 0.3690 0.2941 0.063 Uiso d PR 0.338(18) A 2
C C9 0.17615(15) 0.12393(18) 0.43941(7) 0.0447(4) Uani d . 1 . .
C C10 0.2790(2) 0.0264(2) 0.43950(10) 0.0638(5) Uani d . 1 . .
H H10 0.3203 0.0062 0.4022 0.077 Uiso calc R 1 . .
C C11 0.3221(2) -0.0420(3) 0.49375(12) 0.0769(6) Uani d . 1 . .
H H11 0.3916 -0.1073 0.4927 0.092 Uiso calc R 1 . .
C C12 0.2619(2) -0.0130(3) 0.54915(10) 0.0709(6) Uani d . 1 . .
H H12 0.2906 -0.0582 0.5858 0.085 Uiso calc R 1 . .
C C13 0.1599(2) 0.0821(2) 0.55003(9) 0.0656(5) Uani d . 1 . .
H H13 0.1190 0.1015 0.5875 0.079 Uiso calc R 1 . .
C C14 0.11594(18) 0.1510(2) 0.49564(8) 0.0541(4) Uani d . 1 . .
H H14 0.0459 0.2154 0.4970 0.065 Uiso calc R 1 . .
C C15 -0.05025(19) 0.2994(3) 0.30908(9) 0.0619(5) Uani d . 1 . .
H H15 0.0186 0.3409 0.2835 0.074 Uiso calc R 1 . .
C C16 -0.0902(4) 0.1544(3) 0.28166(14) 0.1154(12) Uani d . 1 . .
H H16A -0.0205 0.0847 0.2860 0.173 Uiso calc R 1 . .
H H16B -0.1114 0.1673 0.2382 0.173 Uiso calc R 1 . .
H H16C -0.1645 0.1177 0.3031 0.173 Uiso calc R 1 . .
C C17 -0.1643(3) 0.4015(4) 0.30539(14) 0.1232(13) Uani d . 1 . .
H H17A -0.1407 0.4963 0.3223 0.185 Uiso calc R 1 . .
H H17B -0.2340 0.3606 0.3289 0.185 Uiso calc R 1 . .
H H17C -0.1912 0.4129 0.2626 0.185 Uiso calc R 1 . .
C C18 0.38149(15) 0.49029(18) 0.38534(7) 0.0409(3) Uani d . 1 . .
C C19 0.41717(19) 0.6350(2) 0.37469(9) 0.0560(4) Uani d . 1 . .
H H19 0.3597 0.6991 0.3546 0.067 Uiso calc R 1 . .
C C20 0.5382(2) 0.6861(2) 0.39369(10) 0.0674(5) Uani d . 1 . .
H H20 0.5611 0.7842 0.3866 0.081 Uiso calc R 1 . .
C C21 0.62369(19) 0.5928(3) 0.42275(10) 0.0656(5) Uani d . 1 . .
H H21 0.7050 0.6270 0.4351 0.079 Uiso calc R 1 . .
C C22 0.58976(18) 0.4492(3) 0.43370(9) 0.0631(5) Uani d . 1 . .
H H22 0.6483 0.3856 0.4533 0.076 Uiso calc R 1 . .
C C23 0.46858(17) 0.3976(2) 0.41585(8) 0.0511(4) Uani d . 1 . .
H H23 0.4455 0.3002 0.4244 0.061 Uiso calc R 1 . .

loop_
_atom_site_aniso_label
_atom_site_aniso_U_11
_atom_site_aniso_U_22
_atom_site_aniso_U_33
_atom_site_aniso_U_12
_atom_site_aniso_U_13
_atom_site_aniso_U_23
Cl1A 0.1037(17) 0.0687(12) 0.0512(8) -0.0259(10) 0.0369(7) -0.0192(6)
Cl1B 0.104(4) 0.077(3) 0.112(4) -0.017(3) 0.069(3) -0.030(3)
O1 0.0795(9) 0.0486(7) 0.0674(8) -0.0137(7) 0.0272(7) -0.0207(6)
O2 0.0458(7) 0.0976(12) 0.0841(10) 0.0165(7) 0.0073(7) -0.0291(9)
N1 0.0384(6) 0.0373(7) 0.0400(6) -0.0036(5) 0.0062(5) -0.0048(5)
C2 0.0383(7) 0.0427(8) 0.0440(7) -0.0064(6) 0.0049(6) -0.0035(6)
C3 0.0362(8) 0.0569(10) 0.0450(8) -0.0049(7) 0.0034(6) -0.0001(7)
C4 0.0422(8) 0.0618(11) 0.0444(8) 0.0076(8) 0.0042(6) -0.0040(7)
C5 0.0448(8) 0.0450(9) 0.0441(8) 0.0029(7) 0.0059(6) -0.0079(7)
C6 0.0395(7) 0.0365(8) 0.0388(7) 0.0011(6) 0.0025(5) -0.0034(6)
C7 0.0463(8) 0.0448(9) 0.0424(7) -0.0033(7) 0.0075(6) -0.0065(6)
C8 0.0616(10) 0.0507(10) 0.0456(8) -0.0037(8) 0.0173(7) -0.0050(7)
C9 0.0424(8) 0.0418(9) 0.0500(8) -0.0109(7) 0.0046(6) 0.0026(7)
C10 0.0636(12) 0.0599(12) 0.0682(12) 0.0076(10) 0.0117(9) 0.0112(9)
C11 0.0686(13) 0.0721(15) 0.0902(16) 0.0093(11) 0.0031(11) 0.0279(12)
C12 0.0746(14) 0.0682(13) 0.0694(12) -0.0138(11) -0.0121(10) 0.0241(10)
C13 0.0776(14) 0.0677(13) 0.0516(10) -0.0166(11) 0.0048(9) 0.0084(9)
C14 0.0557(10) 0.0535(10) 0.0531(9) -0.0055(8) 0.0062(7) 0.0021(8)
C15 0.0524(10) 0.0820(14) 0.0510(9) -0.0004(10) -0.0046(8) 0.0034(9)
C16 0.156(3) 0.101(2) 0.0880(17) 0.026(2) -0.0594(19) -0.0347(16)
C17 0.136(3) 0.129(3) 0.103(2) 0.055(2) -0.057(2) -0.0268(19)
C18 0.0414(8) 0.0422(8) 0.0393(7) -0.0018(7) 0.0064(6) -0.0080(6)
C19 0.0563(10) 0.0439(10) 0.0676(11) -0.0045(8) 0.0000(8) -0.0062(8)
C20 0.0657(12) 0.0539(11) 0.0829(14) -0.0205(10) 0.0043(10) -0.0130(10)
C21 0.0461(10) 0.0804(15) 0.0703(12) -0.0131(10) -0.0001(8) -0.0182(11)
C22 0.0493(10) 0.0743(14) 0.0653(11) 0.0028(10) -0.0079(8) -0.0049(10)
C23 0.0477(9) 0.0512(10) 0.0542(9) 0.0002(8) -0.0012(7) -0.0005(7)

loop_
_atom_type_symbol
_atom_type_description
_atom_type_scat_dispersion_real
_atom_type_scat_dispersion_imag
_atom_type_scat_source
C C 0.0033 0.0016 'International Tables Vol C Tables 4.2.6.8 and 6.1.1.4'
H H 0.0000 0.0000 'International Tables Vol C Tables 4.2.6.8 and 6.1.1.4'
Cl Cl 0.1484 0.1585 'International Tables Vol C Tables 4.2.6.8 and 6.1.1.4'
N N 0.0061 0.0033 'International Tables Vol C Tables 4.2.6.8 and 6.1.1.4'
O O 0.0106 0.0060 'International Tables Vol C Tables 4.2.6.8 and 6.1.1.4'

loop_
_geom_angle_atom_site_label_1
_geom_angle_atom_site_label_2
_geom_angle_atom_site_label_3
_geom_angle_site_symmetry_1
_geom_angle_site_symmetry_3
_geom_angle
_geom_angle_publ_flag
C7 N1 C6 . . 122.07(13) ?
C7 N1 C2 . . 117.63(13) ?
C6 N1 C2 . . 119.08(12) ?
N1 C2 C9 . . 111.86(12) ?
N1 C2 C3 . . 109.90(13) ?
C9 C2 C3 . . 116.66(13) ?
N1 C2 H2 . . 105.9 ?
C9 C2 H2 . . 105.9 ?
C3 C2 H2 . . 105.9 ?
C4 C3 C2 . . 110.82(13) ?
C4 C3 C15 . . 111.93(15) ?
C2 C3 C15 . . 111.93(14) ?
C4 C3 H3 . . 107.3 ?
C2 C3 H3 . . 107.3 ?
C15 C3 H3 . . 107.3 ?
O2 C4 C5 . . 121.54(17) ?
O2 C4 C3 . . 122.57(16) ?
C5 C4 C3 . . 115.86(14) ?
C4 C5 C6 . . 115.44(13) ?
C4 C5 H5A . . 108.4 ?
C6 C5 H5A . . 108.4 ?
C4 C5 H5B . . 108.4 ?
C6 C5 H5B . . 108.4 ?
H5A C5 H5B . . 107.5 ?
N1 C6 C18 . . 114.04(12) ?
N1 C6 C5 . . 110.53(12) ?
C18 C6 C5 . . 108.07(12) ?
N1 C6 H6 . . 108.0 ?
C18 C6 H6 . . 108.0 ?
C5 C6 H6 . . 108.0 ?
O1 C7 N1 . . 122.93(15) ?
O1 C7 C8 . . 120.78(14) ?
N1 C7 C8 . . 116.28(14) ?
C7 C8 Cl1A . . 114.03(15) ?
C7 C8 Cl1B . . 109.9(3) ?
C7 C8 H8A . . 108.7 ?
Cl1A C8 H8A . . 108.7 ?
Cl1B C8 H8A . . 93.1 ?
C7 C8 H8B . . 108.7 ?
Cl1A C8 H8B . . 108.7 ?
Cl1B C8 H8B . . 126.7 ?
H8A C8 H8B . . 107.6 ?
C7 C8 H8C . . 109.6 ?
Cl1A C8 H8C . . 90.5 ?
Cl1B C8 H8C . . 109.7 ?
H8A C8 H8C . . 124.2 ?
C7 C8 H8D . . 109.7 ?
Cl1A C8 H8D . . 122.4 ?
Cl1B C8 H8D . . 109.7 ?
H8B C8 H8D . . 89.9 ?
H8C C8 H8D . . 108.2 ?
C10 C9 C14 . . 117.86(16) ?
C10 C9 C2 . . 118.04(15) ?
C14 C9 C2 . . 124.06(16) ?
C9 C10 C11 . . 121.5(2) ?
C9 C10 H10 . . 119.2 ?
C11 C10 H10 . . 119.2 ?
C12 C11 C10 . . 119.8(2) ?
C12 C11 H11 . . 120.1 ?
C10 C11 H11 . . 120.1 ?
C13 C12 C11 . . 119.58(19) ?
C13 C12 H12 . . 120.2 ?
C11 C12 H12 . . 120.2 ?
C12 C13 C14 . . 120.90(19) ?
C12 C13 H13 . . 119.5 ?
C14 C13 H13 . . 119.5 ?
C9 C14 C13 . . 120.30(19) ?
C9 C14 H14 . . 119.8 ?
C13 C14 H14 . . 119.8 ?
C16 C15 C17 . . 107.8(2) ?
C16 C15 C3 . . 110.14(19) ?
C17 C15 C3 . . 113.83(18) ?
C16 C15 H15 . . 108.3 ?
C17 C15 H15 . . 108.3 ?
C3 C15 H15 . . 108.3 ?
C15 C16 H16A . . 109.5 ?
C15 C16 H16B . . 109.5 ?
H16A C16 H16B . . 109.5 ?
C15 C16 H16C . . 109.5 ?
H16A C16 H16C . . 109.5 ?
H16B C16 H16C . . 109.5 ?
C15 C17 H17A . . 109.5 ?
C15 C17 H17B . . 109.5 ?
H17A C17 H17B . . 109.5 ?
C15 C17 H17C . . 109.5 ?
H17A C17 H17C . . 109.5 ?
H17B C17 H17C . . 109.5 ?
C19 C18 C23 . . 118.48(16) ?
C19 C18 C6 . . 118.35(15) ?
C23 C18 C6 . . 123.11(15) ?
C18 C19 C20 . . 120.57(19) ?
C18 C19 H19 . . 119.7 ?
C20 C19 H19 . . 119.7 ?
C21 C20 C19 . . 120.3(2) ?
C21 C20 H20 . . 119.9 ?
C19 C20 H20 . . 119.9 ?
C22 C21 C20 . . 119.88(18) ?
C22 C21 H21 . . 120.1 ?
C20 C21 H21 . . 120.1 ?
C21 C22 C23 . . 120.41(19) ?
C21 C22 H22 . . 119.8 ?
C23 C22 H22 . . 119.8 ?
C22 C23 C18 . . 120.39(18) ?
C22 C23 H23 . . 119.8 ?
C18 C23 H23 . . 119.8 ?

loop_
_geom_bond_atom_site_label_1
_geom_bond_atom_site_label_2
_geom_bond_site_symmetry_2
_geom_bond_distance
_geom_bond_publ_flag
Cl1A C8 . 1.739(3) ?
Cl1B C8 . 1.774(5) ?
O1 C7 . 1.221(2) ?
O2 C4 . 1.207(2) ?
N1 C7 . 1.3585(19) ?
N1 C6 . 1.4853(19) ?
N1 C2 . 1.4936(19) ?
C2 C9 . 1.527(2) ?
C2 C3 . 1.534(2) ?
C2 H2 . 0.98 ?
C3 C4 . 1.513(2) ?
C3 C15 . 1.560(2) ?
C3 H3 . 0.98 ?
C4 O2 1 1.207(2) ?
C4 C5 . 1.502(2) ?
C5 C6 . 1.533(2) ?
C5 H5A . 0.97 ?
C5 H5B . 0.97 ?
C6 C18 . 1.517(2) ?
C6 H6 . 0.98 ?
C7 C8 . 1.521(2) ?
C8 H8A . 0.97 ?
C8 H8B . 0.97 ?
C8 H8C . 0.96 ?
C8 H8D . 0.96 ?
C9 C10 . 1.381(3) ?
C9 C14 . 1.387(2) ?
C10 C11 . 1.384(3) ?
C10 H10 . 0.93 ?
C11 C12 . 1.375(3) ?
C11 H11 . 0.93 ?
C12 C13 . 1.360(3) ?
C12 H12 . 0.93 ?
C13 C14 . 1.391(3) ?
C13 H13 . 0.93 ?
C14 H14 . 0.93 ?
C15 C16 . 1.491(3) ?
C15 C17 . 1.497(3) ?
C15 H15 . 0.98 ?
C16 H16A . 0.96 ?
C16 H16B . 0.96 ?
C16 H16C . 0.96 ?
C17 H17A . 0.96 ?
C17 H17B . 0.96 ?
C17 H17C . 0.96 ?
C18 C19 . 1.377(2) ?
C18 C23 . 1.386(2) ?
C19 C20 . 1.389(3) ?
C19 H19 . 0.93 ?
C20 C21 . 1.364(3) ?
C20 H20 . 0.93 ?
C21 C22 . 1.363(3) ?
C21 H21 . 0.93 ?
C22 C23 . 1.385(3) ?
C22 H22 . 0.93 ?
C23 H23 . 0.93 ?

loop_
_geom_hbond_atom_site_label_D
_geom_hbond_atom_site_label_H
_geom_hbond_atom_site_label_A
_geom_hbond_site_symmetry_A
_geom_hbond_distance_DH
_geom_hbond_distance_HA
_geom_hbond_distance_DA
_geom_hbond_angle_DHA
C6 H6 O1 2 0.98 2.57 3.504(2) 160
C8 H8C O1 2 0.96 2.25 3.203(2) 174

loop_
_geom_torsion_atom_site_label_1
_geom_torsion_atom_site_label_2
_geom_torsion_atom_site_label_3
_geom_torsion_atom_site_label_4
_geom_torsion_site_symmetry_1
_geom_torsion_site_symmetry_2
_geom_torsion_site_symmetry_3
_geom_torsion_site_symmetry_4
_geom_torsion
_geom_torsion_publ_flag
C7 N1 C2 C9 . . . . 104.81(16) ?
C6 N1 C2 C9 . . . . -87.54(16) ?
C7 N1 C2 C3 . . . . -123.94(15) ?
C6 N1 C2 C3 . . . . 43.72(17) ?
N1 C2 C3 C4 . . . . -57.76(16) ?
C9 C2 C3 C4 . . . . 70.91(18) ?
N1 C2 C3 C15 . . . . 67.97(17) ?
C9 C2 C3 C15 . . . . -163.36(14) ?
C2 C3 C4 O2 . . . . -157.42(17) ?
C15 C3 C4 O2 . . . . 76.9(2) ?
C2 C3 C4 C5 . . . . 20.3(2) ?
C15 C3 C4 C5 . . . . -105.41(17) ?
O2 C4 C5 C6 . . . . -149.50(17) ?
C3 C4 C5 C6 . . . . 32.7(2) ?
C7 N1 C6 C18 . . . . -62.87(18) ?
C2 N1 C6 C18 . . . . 130.04(13) ?
C7 N1 C6 C5 . . . . 175.14(14) ?
C2 N1 C6 C5 . . . . 8.06(17) ?
C4 C5 C6 N1 . . . . -47.51(19) ?
C4 C5 C6 C18 . . . . -172.94(14) ?
C6 N1 C7 O1 . . . . -177.26(16) ?
C2 N1 C7 O1 . . . . -10.0(2) ?
C6 N1 C7 C8 . . . . 3.6(2) ?
C2 N1 C7 C8 . . . . 170.82(14) ?
O1 C7 C8 Cl1A . . . . 20.2(3) ?
N1 C7 C8 Cl1A . . . . -160.6(3) ?
O1 C7 C8 Cl1B . . . . -0.7(7) ?
N1 C7 C8 Cl1B . . . . 178.5(7) ?
N1 C2 C9 C10 . . . . -62.6(2) ?
C3 C2 C9 C10 . . . . 169.66(16) ?
N1 C2 C9 C14 . . . . 119.83(17) ?
C3 C2 C9 C14 . . . . -7.9(2) ?
C14 C9 C10 C11 . . . . -0.5(3) ?
C2 C9 C10 C11 . . . . -178.19(19) ?
C9 C10 C11 C12 . . . . 0.0(3) ?
C10 C11 C12 C13 . . . . 0.3(3) ?
C11 C12 C13 C14 . . . . -0.2(3) ?
C10 C9 C14 C13 . . . . 0.6(3) ?
C2 C9 C14 C13 . . . . 178.19(16) ?
C12 C13 C14 C9 . . . . -0.3(3) ?
C4 C3 C15 C16 . . . . -167.5(2) ?
C2 C3 C15 C16 . . . . 67.4(2) ?
C4 C3 C15 C17 . . . . -46.3(3) ?
C2 C3 C15 C17 . . . . -171.4(2) ?
N1 C6 C18 C19 . . . . 150.61(14) ?
C5 C6 C18 C19 . . . . -86.06(17) ?
N1 C6 C18 C23 . . . . -32.4(2) ?
C5 C6 C18 C23 . . . . 90.93(18) ?
C23 C18 C19 C20 . . . . 0.6(3) ?
C6 C18 C19 C20 . . . . 177.69(17) ?
C18 C19 C20 C21 . . . . 0.5(3) ?
C19 C20 C21 C22 . . . . -0.6(3) ?
C20 C21 C22 C23 . . . . -0.4(3) ?
C21 C22 C23 C18 . . . . 1.5(3) ?
C19 C18 C23 C22 . . . . -1.6(3) ?
C6 C18 C23 C22 . . . . -178.55(16) ?
